data_7129413
loop_
_publ_author_name
'Ma, Yunsheng'
'Tang, Xiaoyan'
'Chen, Ming'
'Mishima, Akio'
'Li, Liangchun'
'Hori, Akihiro'
'Wu, Xiaoyu'
'Ding, Lifeng'
'Kusaka, Shinpei'
'Matsuda, Ryotaro'

_publ_section_title
;
 Design of a MOF based on octa-nuclear zinc clusters realizing both
 thermal stability and structural flexibility
;
_journal_name_full 'Chemical Communications'
_journal_paper_doi 10.1039/D1CC05893B
_journal_year 2022
_chemical_formula_moiety 'C90 H48 O27 Zn8'
_chemical_formula_sum 'C90 H48 O27 Zn8'
_chemical_formula_weight 2084.24
_space_group_crystal_system trigonal
_space_group_IT_number 167
_space_group_name_Hall '-R 3 2"c'
_space_group_name_H-M_alt 'R -3 c :H'
_atom_sites_solution_hydrogens geom
_audit_creation_method SHELXL-2018/3
_audit_update_record
;
2021-08-29 deposited with the CCDC.	2021-12-15 downloaded from the CCDC.
;
_cell_angle_alpha 90
_cell_angle_beta 90
_cell_angle_gamma 120
_cell_formula_units_Z 12
_cell_length_a 23.159(3)
_cell_length_b 23.159(3)
_cell_length_c 70.110(14)
_cell_measurement_reflns_used 28601
_cell_measurement_temperature 103(2)
_cell_measurement_theta_max 31.0647
_cell_measurement_theta_min 1.9628
_cell_volume 32565(9)
_computing_structure_refinement 'SHELXL-2018/3 (Sheldrick, 2018)'
_diffrn_ambient_temperature 103(2)
_diffrn_measured_fraction_theta_full 0.999
_diffrn_measured_fraction_theta_max 0.999
_diffrn_measurement_device_type
;
Saturn724+ (4x4 bin mode)
;
_diffrn_radiation_type MoK\a
_diffrn_radiation_wavelength 0.71073
_diffrn_reflns_av_R_equivalents 0.0456
_diffrn_reflns_av_unetI/netI 0.0238
_diffrn_reflns_Laue_measured_fraction_full 0.999
_diffrn_reflns_Laue_measured_fraction_max 0.999
_diffrn_reflns_limit_h_max 22
_diffrn_reflns_limit_h_min -27
_diffrn_reflns_limit_k_max 27
_diffrn_reflns_limit_k_min -25
_diffrn_reflns_limit_l_max 82
_diffrn_reflns_limit_l_min -82
_diffrn_reflns_number 69953
_diffrn_reflns_point_group_measured_fraction_full 0.999
_diffrn_reflns_point_group_measured_fraction_max 0.999
_diffrn_reflns_theta_full 25.000
_diffrn_reflns_theta_max 25.000
_diffrn_reflns_theta_min 1.759
_exptl_absorpt_coefficient_mu 1.799
_exptl_crystal_colour pale-yellow
_exptl_crystal_density_diffrn 1.275
_exptl_crystal_description block
_exptl_crystal_F_000 12528
_exptl_crystal_size_max 0.2
_exptl_crystal_size_mid 0.18
_exptl_crystal_size_min 0.18
_refine_diff_density_max 0.232
_refine_diff_density_min -0.700
_refine_diff_density_rms 0.049
_refine_ls_extinction_method none
_refine_ls_goodness_of_fit_ref 1.105
_refine_ls_hydrogen_treatment refU
_refine_ls_matrix_type full
_refine_ls_number_parameters 394
_refine_ls_number_reflns 6382
_refine_ls_number_restraints 0
_refine_ls_restrained_S_all 1.105
_refine_ls_R_factor_all 0.1521
_refine_ls_R_factor_gt 0.1464
_refine_ls_shift/su_max 0.099
_refine_ls_shift/su_mean 0.000
_refine_ls_structure_factor_coef Fsqd
_refine_ls_weighting_details 'w=1/[\s^2^(Fo^2^)+(0.1591P)^2^+100.0000P] where P=(Fo^2^+2Fc^2^)/3'
_refine_ls_weighting_scheme calc
_refine_ls_wR_factor_gt 0.3804
_refine_ls_wR_factor_ref 0.3839
_reflns_Friedel_coverage 0.000
_reflns_number_gt 5773
_reflns_number_total 6382
_reflns_threshold_expression 'I > 2\s(I)'
_cod_data_source_file d1cc05893b2.cif
_cod_data_source_block Zn8-as
_cod_original_cell_volume 32565(11)
_cod_database_code 7129413
_shelx_shelxl_version_number 2018/3
_shelx_space_group_comment
;
The symmetry employed for this shelxl refinement is uniquely defined
by the following loop, which should always be used as a source of
symmetry information in preference to the above space-group names.
They are only intended as comments.
;
_platon_squeeze_void_probe_radius 1.20

loop_
_space_group_symop_operation_xyz
'x, y, z'
'-y, x-y, z'
'-x+y, -x, z'
'y, x, -z+1/2'
'-x, -x+y, -z+1/2'
'x-y, -y, -z+1/2'
'x+2/3, y+1/3, z+1/3'
'-y+2/3, x-y+1/3, z+1/3'
'-x+y+2/3, -x+1/3, z+1/3'
'y+2/3, x+1/3, -z+5/6'
'-x+2/3, -x+y+1/3, -z+5/6'
'x-y+2/3, -y+1/3, -z+5/6'
'x+1/3, y+2/3, z+2/3'
'-y+1/3, x-y+2/3, z+2/3'
'-x+y+1/3, -x+2/3, z+2/3'
'y+1/3, x+2/3, -z+7/6'
'-x+1/3, -x+y+2/3, -z+7/6'
'x-y+1/3, -y+2/3, -z+7/6'
'-x, -y, -z'
'y, -x+y, -z'
'x-y, x, -z'
'-y, -x, z-1/2'
'x, x-y, z-1/2'
'-x+y, y, z-1/2'
'-x+2/3, -y+1/3, -z+1/3'
'y+2/3, -x+y+1/3, -z+1/3'
'x-y+2/3, x+1/3, -z+1/3'
'-y+2/3, -x+1/3, z-1/6'
'x+2/3, x-y+1/3, z-1/6'
'-x+y+2/3, y+1/3, z-1/6'
'-x+1/3, -y+2/3, -z+2/3'
'y+1/3, -x+y+2/3, -z+2/3'
'x-y+1/3, x+2/3, -z+2/3'
'-y+1/3, -x+2/3, z+1/6'
'x+1/3, x-y+2/3, z+1/6'
'-x+y+1/3, y+2/3, z+1/6'

loop_
_atom_site_label
_atom_site_type_symbol
_atom_site_fract_x
_atom_site_fract_y
_atom_site_fract_z
_atom_site_U_iso_or_equiv
_atom_site_adp_type
_atom_site_occupancy
_atom_site_site_symmetry_order
_atom_site_calc_flag
_atom_site_refinement_flags_posn
_atom_site_refinement_flags_adp
_atom_site_refinement_flags_occupancy
_atom_site_disorder_assembly
_atom_site_disorder_group
Zn1 Zn 0.43482(6) 0.60972(7) 0.25444(2) 0.0377(17) Uani 1 1 d . . . . .
Zn2 Zn 0.49215(7) 0.72981(7) 0.27943(2) 0.0387(17) Uani 1 1 d . . . . .
Zn3 Zn 0.333333 0.666667 0.24938(6) 0.079(2) Uani 1 3 d S T P . .
Zn4 Zn 0.333333 0.666667 0.28357(6) 0.081(2) Uani 1 3 d S T P . .
C1 C 0.5575(7) 0.7349(7) 0.24389(17) 0.048(3) Uani 1 1 d . . . . .
C2 C 0.6124(6) 0.7709(6) 0.22995(17) 0.042(3) Uani 1 1 d . . . . .
C3 C 0.6656(6) 0.8350(6) 0.23373(16) 0.041(3) Uani 1 1 d . . . . .
H3 H 0.665530 0.856460 0.244945 0.07(5) Uiso 1 1 calc R . . . .
C4 C 0.7167(7) 0.8663(7) 0.22142(19) 0.050(3) Uani 1 1 d . . . . .
H4 H 0.752537 0.908124 0.224312 0.04(4) Uiso 1 1 calc R . . . .
C5 C 0.7152(6) 0.8354(6) 0.20450(18) 0.042(3) Uani 1 1 d . . . . .
C6 C 0.7625(7) 0.8548(6) 0.18838(19) 0.047(3) Uani 1 1 d . . . . .
C7 C 0.8218(7) 0.9133(7) 0.1858(2) 0.057(4) Uani 1 1 d . . . . .
H7 H 0.837359 0.946915 0.194876 0.05(4) Uiso 1 1 calc R . . . .
C8 C 0.8593(7) 0.9213(7) 0.1686(2) 0.056(4) Uani 1 1 d . . . . .
H8 H 0.899167 0.960679 0.166425 0.11(7) Uiso 1 1 calc R . . . .
C9 C 0.8360(7) 0.8709(9) 0.1557(2) 0.059(4) Uani 1 1 d . . . . .
C10 C 0.8800(10) 0.8826(14) 0.1389(2) 0.081(6) Uani 1 1 d . . . . .
C11 C 0.7746(7) 0.8105(8) 0.15869(19) 0.050(3) Uani 1 1 d . . . . .
H11 H 0.758213 0.776439 0.149687 0.006(19) Uiso 1 1 calc R . . . .
C12 C 0.7400(6) 0.8040(7) 0.17540(17) 0.046(3) Uani 1 1 d . . . . .
C13 C 0.6723(7) 0.7461(6) 0.18117(17) 0.050(4) Uani 1 1 d . . . . .
H13A H 0.637652 0.739983 0.172247 0.03(3) Uiso 1 1 calc R . . . .
H13B H 0.673179 0.704840 0.182336 0.02(3) Uiso 1 1 calc R . . . .
C14 C 0.6634(6) 0.7708(6) 0.20039(15) 0.041(3) Uani 1 1 d . . . . .
C15 C 0.6103(6) 0.7376(6) 0.21336(17) 0.041(3) Uani 1 1 d . . . . .
H15 H 0.575173 0.694968 0.210853 2(4) Uiso 1 1 calc R . . . .
C16 C 0.5032(6) 0.6114(6) 0.28929(15) 0.036(3) Uani 1 1 d . . . . .
C17 C 0.5262(7) 0.5784(7) 0.30310(18) 0.048(3) Uani 1 1 d . . . . .
C18 C 0.5208(6) 0.5161(7) 0.2982(2) 0.051(3) Uani 1 1 d . . . . .
H18 H 0.501514 0.495932 0.286671 0.04(3) Uiso 1 1 calc R . . . .
C19 C 0.5439(8) 0.4851(7) 0.3105(2) 0.059(4) Uani 1 1 d . . . . .
H19 H 0.541683 0.445256 0.307098 0.01(2) Uiso 1 1 calc R . . . .
C20 C 0.5701(7) 0.5141(6) 0.32788(18) 0.045(3) Uani 1 1 d . . . . .
C21 C 0.5955(6) 0.4943(6) 0.34392(18) 0.045(3) Uani 1 1 d . . . . .
C22 C 0.5955(7) 0.4330(7) 0.3461(2) 0.056(4) Uani 1 1 d . . . . .
H22 H 0.579609 0.400556 0.336617 0.09(6) Uiso 1 1 calc R . . . .
C23 C 0.6209(8) 0.4244(8) 0.3634(2) 0.059(4) Uani 1 1 d . . . . .
H23 H 0.619813 0.384451 0.365802 0.07(5) Uiso 1 1 calc R . . . .
C24 C 0.6475(7) 0.4750(8) 0.37692(18) 0.050(4) Uani 1 1 d . . . . .
C25 C 0.6791(11) 0.4659(15) 0.3949(2) 0.083(7) Uani 1 1 d . . . . .
C26 C 0.6460(7) 0.5341(8) 0.37456(18) 0.053(4) Uani 1 1 d . . . . .
H26 H 0.663058 0.566897 0.383924 0.05(4) Uiso 1 1 calc R . . . .
C27 C 0.6186(5) 0.5430(6) 0.35792(16) 0.039(3) Uani 1 1 d . . . . .
C28 C 0.6097(6) 0.6010(6) 0.35253(16) 0.040(3) Uani 1 1 d . . . . .
H28A H 0.652041 0.642292 0.351895 0.12(8) Uiso 1 1 calc R . . . .
H28B H 0.580250 0.606174 0.361308 0.01(2) Uiso 1 1 calc R . . . .
C29 C 0.5777(6) 0.5783(6) 0.33255(16) 0.041(3) Uani 1 1 d . . . . .
C30 C 0.5562(6) 0.6095(6) 0.31981(16) 0.039(3) Uani 1 1 d . . . . .
H30 H 0.562221 0.651444 0.322616 0.04(3) Uiso 1 1 calc R . . . .
O1 O 0.5157(4) 0.6755(5) 0.24074(12) 0.047(3) Uani 1 1 d . . . . .
O2 O 0.5571(5) 0.7698(5) 0.25842(12) 0.053(3) Uani 1 1 d . . . . .
O3 O 0.8665(5) 0.8269(8) 0.13065(16) 0.078(4) Uani 1 1 d . . . . .
O4 O 0.9207(6) 0.9339(8) 0.13386(16) 0.089(5) Uani 1 1 d . . . . .
O5 O 0.4675(4) 0.5768(5) 0.27548(12) 0.051(3) Uani 1 1 d . . . . .
O6 O 0.5196(5) 0.6716(5) 0.29321(12) 0.050(3) Uani 1 1 d . . . . .
O7 O 0.6602(7) 0.4051(8) 0.39945(16) 0.087(5) Uani 1 1 d . . . . .
O8 O 0.7185(8) 0.5143(9) 0.40345(16) 0.081(4) Uani 1 1 d . . . . .
O9 O 0.4064(5) 0.6691(6) 0.26673(11) 0.054(3) Uani 1 1 d . . . . .

loop_
_atom_site_aniso_label
_atom_site_aniso_U_11
_atom_site_aniso_U_22
_atom_site_aniso_U_33
_atom_site_aniso_U_23
_atom_site_aniso_U_13
_atom_site_aniso_U_12
Zn1 0.0315(18) 0.0465(18) 0.0310(18) -0.0030(5) -0.0025(5) 0.0162(10)
Zn2 0.0482(18) 0.0462(18) 0.0320(18) -0.0007(5) 0.0006(5) 0.0312(10)
Zn3 0.080(2) 0.080(2) 0.078(3) 0.000 0.000 0.0400(11)
Zn4 0.079(2) 0.079(2) 0.084(3) 0.000 0.000 0.0397(11)
C1 0.049(7) 0.060(8) 0.039(6) -0.001(5) 0.002(5) 0.031(7)
C2 0.046(7) 0.054(7) 0.041(6) 0.013(5) 0.007(5) 0.036(6)
C3 0.036(6) 0.046(7) 0.038(6) -0.009(5) -0.002(4) 0.018(5)
C4 0.051(7) 0.046(7) 0.058(8) 0.015(6) 0.009(6) 0.026(6)
C5 0.042(6) 0.036(6) 0.047(7) -0.002(5) 0.005(5) 0.018(5)
C6 0.048(7) 0.038(6) 0.050(7) 0.009(5) 0.012(5) 0.017(6)
C7 0.044(7) 0.047(7) 0.051(7) 0.007(6) 0.012(6) 0.002(6)
C8 0.042(7) 0.054(8) 0.058(8) 0.021(7) 0.010(6) 0.014(6)
C9 0.041(7) 0.077(10) 0.043(7) 0.020(7) 0.012(6) 0.017(7)
C10 0.071(11) 0.15(2) 0.025(6) 0.009(9) 0.007(7) 0.056(13)
C11 0.048(7) 0.068(9) 0.045(7) 0.005(6) 0.012(5) 0.037(7)
C12 0.038(6) 0.056(8) 0.039(6) 0.002(5) 0.004(5) 0.020(6)
C13 0.065(8) 0.040(7) 0.035(6) 0.002(5) 0.017(6) 0.020(6)
C14 0.044(6) 0.044(6) 0.030(5) 0.003(5) 0.015(5) 0.018(5)
C15 0.036(6) 0.039(6) 0.046(6) 0.000(5) 0.005(5) 0.018(5)
C16 0.039(6) 0.040(6) 0.035(6) 0.006(4) -0.002(4) 0.023(5)
C17 0.053(7) 0.058(8) 0.040(6) -0.005(5) -0.010(5) 0.033(6)
C18 0.042(7) 0.058(8) 0.053(7) -0.014(6) -0.020(5) 0.026(6)
C19 0.066(9) 0.045(7) 0.071(9) -0.006(6) -0.017(7) 0.031(7)
C20 0.054(7) 0.040(6) 0.045(6) -0.002(5) -0.002(5) 0.026(6)
C21 0.048(7) 0.036(6) 0.050(7) 0.016(5) -0.004(5) 0.019(5)
C22 0.059(8) 0.054(8) 0.065(9) 0.003(7) 0.009(7) 0.036(7)
C23 0.065(9) 0.065(9) 0.066(9) 0.023(7) 0.010(7) 0.048(8)
C24 0.051(7) 0.076(9) 0.042(7) 0.027(6) 0.015(5) 0.046(7)
C25 0.098(14) 0.17(2) 0.029(7) 0.037(11) 0.026(8) 0.106(16)
C26 0.050(7) 0.076(9) 0.033(6) 0.011(6) 0.000(5) 0.031(7)
C27 0.030(5) 0.041(6) 0.039(6) 0.005(5) 0.004(4) 0.013(5)
C28 0.040(6) 0.038(6) 0.031(6) 0.012(4) -0.003(4) 0.011(5)
C29 0.040(6) 0.051(7) 0.035(6) -0.003(5) -0.012(5) 0.025(5)
C30 0.041(6) 0.034(6) 0.041(6) 0.001(4) -0.008(5) 0.017(5)
O1 0.047(5) 0.056(6) 0.039(5) 0.001(4) 0.001(4) 0.026(4)
O2 0.057(6) 0.073(6) 0.036(4) 0.002(4) 0.009(4) 0.039(5)
O3 0.045(6) 0.130(12) 0.044(6) 0.021(7) 0.012(4) 0.033(7)
O4 0.050(6) 0.152(13) 0.052(6) 0.050(8) 0.031(5) 0.040(7)
O5 0.046(5) 0.065(6) 0.039(5) 0.001(4) -0.014(4) 0.026(5)
O6 0.064(6) 0.057(6) 0.040(5) 0.001(4) -0.003(4) 0.039(5)
O7 0.122(11) 0.144(12) 0.052(6) 0.049(7) 0.031(6) 0.111(10)
O8 0.115(11) 0.149(13) 0.034(5) 0.009(7) -0.004(6) 0.109(11)
O9 0.046(5) 0.107(8) 0.032(4) -0.008(5) 0.000(3) 0.055(6)

loop_
_atom_type_symbol
_atom_type_description
_atom_type_scat_dispersion_real
_atom_type_scat_dispersion_imag
_atom_type_scat_source
C C 0.0033 0.0016 'International Tables Vol C Tables 4.2.6.8 and 6.1.1.4'
H H 0.0000 0.0000 'International Tables Vol C Tables 4.2.6.8 and 6.1.1.4'
O O 0.0106 0.0060 'International Tables Vol C Tables 4.2.6.8 and 6.1.1.4'
Zn Zn 0.2839 1.4301 'International Tables Vol C Tables 4.2.6.8 and 6.1.1.4'

loop_
_geom_angle_atom_site_label_1
_geom_angle_atom_site_label_2
_geom_angle_atom_site_label_3
_geom_angle
_geom_angle_site_symmetry_1
_geom_angle_site_symmetry_3
_geom_angle_publ_flag
O8 Zn1 O1 106.3(4) 29_455 . ?
O8 Zn1 O9 128.0(6) 29_455 . ?
O1 Zn1 O9 101.0(4) . . ?
O8 Zn1 O5 108.8(5) 29_455 . ?
O1 Zn1 O5 105.2(4) . . ?
O9 Zn1 O5 105.4(4) . . ?
O8 Zn1 C25 25.5(7) 29_455 29_455 ?
O1 Zn1 C25 105.7(4) . 29_455 ?
O9 Zn1 C25 104.5(6) . 29_455 ?
O5 Zn1 C25 131.3(6) . 29_455 ?
O3 Zn2 O2 108.5(5) 34_665 . ?
O3 Zn2 O9 125.0(5) 34_665 . ?
O2 Zn2 O9 104.8(4) . . ?
O3 Zn2 O6 105.9(4) 34_665 . ?
O2 Zn2 O6 104.6(4) . . ?
O9 Zn2 O6 106.4(4) . . ?
O9 Zn3 O9 88.7(3) . 2_665 ?
O9 Zn3 O9 88.7(3) . 3_565 ?
O9 Zn3 O9 88.7(3) 2_665 3_565 ?
O9 Zn3 O7 174.5(5) . 28_565 ?
O9 Zn3 O7 86.2(4) 2_665 28_565 ?
O9 Zn3 O7 93.1(5) 3_565 28_565 ?
O9 Zn3 O7 86.2(4) . 30 ?
O9 Zn3 O7 93.1(5) 2_665 30 ?
O9 Zn3 O7 174.5(5) 3_565 30 ?
O7 Zn3 O7 92.1(5) 28_565 30 ?
O9 Zn3 O7 93.1(5) . 29_455 ?
O9 Zn3 O7 174.5(5) 2_665 29_455 ?
O9 Zn3 O7 86.2(4) 3_565 29_455 ?
O7 Zn3 O7 92.1(5) 28_565 29_455 ?
O7 Zn3 O7 92.1(5) 30 29_455 ?
O9 Zn4 O9 89.9(3) 2_665 3_565 ?
O9 Zn4 O9 89.9(3) 2_665 . ?
O9 Zn4 O9 89.9(3) 3_565 . ?
O9 Zn4 O4 94.1(6) 2_665 35_455 ?
O9 Zn4 O4 85.8(4) 3_565 35_455 ?
O9 Zn4 O4 174.1(5) . 35_455 ?
O9 Zn4 O4 85.8(4) 2_665 34_665 ?
O9 Zn4 O4 174.1(5) 3_565 34_665 ?
O9 Zn4 O4 94.1(6) . 34_665 ?
O4 Zn4 O4 90.5(5) 35_455 34_665 ?
O9 Zn4 O4 174.1(5) 2_665 36_545 ?
O9 Zn4 O4 94.1(6) 3_565 36_545 ?
O9 Zn4 O4 85.8(4) . 36_545 ?
O4 Zn4 O4 90.5(5) 35_455 36_545 ?
O4 Zn4 O4 90.5(5) 34_665 36_545 ?
O1 C1 O2 125.7(12) . . ?
O1 C1 C2 118.6(11) . . ?
O2 C1 C2 115.7(12) . . ?
C15 C2 C3 121.1(11) . . ?
C15 C2 C1 117.2(12) . . ?
C3 C2 C1 121.6(11) . . ?
C4 C3 C2 121.3(12) . . ?
C4 C3 H3 119.4 . . ?
C2 C3 H3 119.4 . . ?
C5 C4 C3 119.1(13) . . ?
C5 C4 H4 120.5 . . ?
C3 C4 H4 120.5 . . ?
C4 C5 C14 121.2(11) . . ?
C4 C5 C6 132.7(12) . . ?
C14 C5 C6 106.0(10) . . ?
C7 C6 C12 121.3(12) . . ?
C7 C6 C5 128.6(13) . . ?
C12 C6 C5 110.0(11) . . ?
C6 C7 C8 118.7(14) . . ?
C6 C7 H7 120.7 . . ?
C8 C7 H7 120.7 . . ?
C9 C8 C7 119.4(12) . . ?
C9 C8 H8 120.3 . . ?
C7 C8 H8 120.3 . . ?
C8 C9 C11 121.2(13) . . ?
C8 C9 C10 115.4(15) . . ?
C11 C9 C10 123.4(17) . . ?
O4 C10 O3 123.8(16) . . ?
O4 C10 C9 125(2) . . ?
O3 C10 C9 111.6(19) . . ?
C12 C11 C9 118.0(14) . . ?
C12 C11 H11 121.0 . . ?
C9 C11 H11 121.0 . . ?
C11 C12 C6 121.3(13) . . ?
C11 C12 C13 127.3(12) . . ?
C6 C12 C13 111.2(11) . . ?
C14 C13 C12 100.2(10) . . ?
C14 C13 H13A 111.7 . . ?
C12 C13 H13A 111.7 . . ?
C14 C13 H13B 111.7 . . ?
C12 C13 H13B 111.7 . . ?
H13A C13 H13B 109.5 . . ?
C15 C14 C5 119.8(11) . . ?
C15 C14 C13 127.8(11) . . ?
C5 C14 C13 112.4(10) . . ?
C2 C15 C14 117.4(11) . . ?
C2 C15 H15 121.3 . . ?
C14 C15 H15 121.3 . . ?
O5 C16 O6 126.7(10) . . ?
O5 C16 C17 117.5(11) . . ?
O6 C16 C17 115.7(10) . . ?
C30 C17 C18 120.2(11) . . ?
C30 C17 C16 120.3(12) . . ?
C18 C17 C16 119.4(11) . . ?
C17 C18 C19 120.8(12) . . ?
C17 C18 H18 119.6 . . ?
C19 C18 H18 119.6 . . ?
C20 C19 C18 119.1(13) . . ?
C20 C19 H19 120.4 . . ?
C18 C19 H19 120.4 . . ?
C19 C20 C21 133.1(12) . . ?
C19 C20 C29 120.0(12) . . ?
C21 C20 C29 106.8(10) . . ?
C27 C21 C22 122.7(12) . . ?
C27 C21 C20 110.3(11) . . ?
C22 C21 C20 126.9(13) . . ?
C23 C22 C21 116.1(14) . . ?
C23 C22 H22 121.9 . . ?
C21 C22 H22 121.9 . . ?
C24 C23 C22 120.9(12) . . ?
C24 C23 H23 119.6 . . ?
C22 C23 H23 119.6 . . ?
C23 C24 C26 121.7(12) . . ?
C23 C24 C25 119.4(15) . . ?
C26 C24 C25 118.8(16) . . ?
O8 C25 O7 125.9(15) . . ?
O8 C25 C24 119(2) . . ?
O7 C25 C24 115(2) . . ?
O8 C25 Zn1 44.2(8) . 35 ?
O7 C25 Zn1 82.8(10) . 35 ?
C24 C25 Zn1 159.0(16) . 35 ?
C27 C26 C24 118.8(14) . . ?
C27 C26 H26 120.6 . . ?
C24 C26 H26 120.6 . . ?
C26 C27 C21 119.6(12) . . ?
C26 C27 C28 128.2(12) . . ?
C21 C27 C28 112.2(10) . . ?
C27 C28 C29 100.4(10) . . ?
C27 C28 H28A 111.7 . . ?
C29 C28 H28A 111.7 . . ?
C27 C28 H28B 111.7 . . ?
C29 C28 H28B 111.7 . . ?
H28A C28 H28B 109.5 . . ?
C30 C29 C20 119.9(11) . . ?
C30 C29 C28 129.8(11) . . ?
C20 C29 C28 110.3(10) . . ?
C17 C30 C29 119.7(11) . . ?
C17 C30 H30 120.1 . . ?
C29 C30 H30 120.1 . . ?
C1 O1 Zn1 132.9(8) . . ?
C1 O2 Zn2 122.1(9) . . ?
C10 O3 Zn2 110.7(11) . 28_665 ?
C10 O4 Zn4 155.4(16) . 28_665 ?
C16 O5 Zn1 125.6(8) . . ?
C16 O6 Zn2 127.6(8) . . ?
C25 O7 Zn3 152.2(15) . 34_655 ?
C25 O8 Zn1 110.2(13) . 35 ?
Zn2 O9 Zn1 97.1(4) . . ?
Zn2 O9 Zn4 106.4(4) . . ?
Zn1 O9 Zn4 141.9(6) . . ?
Zn2 O9 Zn3 143.4(6) . . ?
Zn1 O9 Zn3 106.0(4) . . ?
Zn4 O9 Zn3 71.5(3) . . ?

loop_
_geom_bond_atom_site_label_1
_geom_bond_atom_site_label_2
_geom_bond_distance
_geom_bond_site_symmetry_2
_geom_bond_publ_flag
Zn1 O8 1.931(11) 29_455 ?
Zn1 O1 1.975(9) . ?
Zn1 O9 1.994(9) . ?
Zn1 O5 1.976(8) . ?
Zn1 C25 2.60(2) 29_455 ?
Zn2 O3 1.948(11) 34_665 ?
Zn2 O2 1.975(9) . ?
Zn2 O9 1.981(10) . ?
Zn2 O6 2.003(9) . ?
Zn3 O9 2.061(9) . ?
Zn3 O9 2.061(9) 2_665 ?
Zn3 O9 2.061(9) 3_565 ?
Zn3 O7 2.095(11) 28_565 ?
Zn3 O7 2.095(11) 30 ?
Zn3 O7 2.095(11) 29_455 ?
Zn4 O9 2.040(8) 2_665 ?
Zn4 O9 2.040(8) 3_565 ?
Zn4 O9 2.040(8) . ?
Zn4 O4 2.078(11) 35_455 ?
Zn4 O4 2.078(11) 34_665 ?
Zn4 O4 2.078(11) 36_545 ?
C1 O1 1.242(17) . ?
C1 O2 1.304(16) . ?
C1 C2 1.486(17) . ?
C2 C15 1.384(17) . ?
C2 C3 1.401(18) . ?
C3 C4 1.347(17) . ?
C3 H3 0.9300 . ?
C4 C5 1.376(19) . ?
C4 H4 0.9300 . ?
C5 C14 1.401(17) . ?
C5 C6 1.479(17) . ?
C6 C7 1.377(18) . ?
C6 C12 1.368(19) . ?
C7 C8 1.44(2) . ?
C7 H7 0.9300 . ?
C8 C9 1.36(2) . ?
C8 H8 0.9300 . ?
C9 C11 1.43(2) . ?
C9 C10 1.49(2) . ?
C10 O4 1.14(3) . ?
C10 O3 1.30(3) . ?
C11 C12 1.383(17) . ?
C11 H11 0.9300 . ?
C12 C13 1.523(18) . ?
C13 C14 1.518(15) . ?
C13 H13A 0.9700 . ?
C13 H13B 0.9700 . ?
C14 C15 1.409(16) . ?
C15 H15 0.9300 . ?
C16 O5 1.266(14) . ?
C16 O6 1.277(15) . ?
C16 C17 1.487(16) . ?
C17 C30 1.369(17) . ?
C17 C18 1.426(19) . ?
C18 C19 1.390(19) . ?
C18 H18 0.9300 . ?
C19 C20 1.374(19) . ?
C19 H19 0.9300 . ?
C20 C21 1.445(17) . ?
C20 C29 1.445(17) . ?
C21 C27 1.384(18) . ?
C21 C22 1.430(18) . ?
C22 C23 1.40(2) . ?
C22 H22 0.9300 . ?
C23 C24 1.39(2) . ?
C23 H23 0.9300 . ?
C24 C26 1.40(2) . ?
C24 C25 1.524(19) . ?
C25 O8 1.19(3) . ?
C25 O7 1.29(3) . ?
C26 C27 1.392(17) . ?
C26 H26 0.9300 . ?
C27 C28 1.506(17) . ?
C28 C29 1.548(15) . ?
C28 H28A 0.9700 . ?
C28 H28B 0.9700 . ?
C29 C30 1.389(16) . ?
C30 H30 0.9300 . ?

loop_
_geom_torsion_atom_site_label_1
_geom_torsion_atom_site_label_2
_geom_torsion_atom_site_label_3
_geom_torsion_atom_site_label_4
_geom_torsion
_geom_torsion_site_symmetry_1
_geom_torsion_site_symmetry_2
_geom_torsion_site_symmetry_3
_geom_torsion_site_symmetry_4
_geom_torsion_publ_flag
O1 C1 C2 C15 5.5(17) . . . . ?
O2 C1 C2 C15 -173.3(11) . . . . ?
O1 C1 C2 C3 -172.1(12) . . . . ?
O2 C1 C2 C3 9.2(17) . . . . ?
C15 C2 C3 C4 -0.5(19) . . . . ?
C1 C2 C3 C4 177.0(12) . . . . ?
C2 C3 C4 C5 2.5(19) . . . . ?
C3 C4 C5 C14 -4(2) . . . . ?
C3 C4 C5 C6 -178.8(13) . . . . ?
C4 C5 C6 C7 -3(3) . . . . ?
C14 C5 C6 C7 -179.2(15) . . . . ?
C4 C5 C6 C12 175.4(14) . . . . ?
C14 C5 C6 C12 -0.3(15) . . . . ?
C12 C6 C7 C8 2(2) . . . . ?
C5 C6 C7 C8 -179.1(14) . . . . ?
C6 C7 C8 C9 -1(2) . . . . ?
C7 C8 C9 C11 1(2) . . . . ?
C7 C8 C9 C10 -177.1(15) . . . . ?
C8 C9 C10 O4 -20(3) . . . . ?
C11 C9 C10 O4 161.7(17) . . . . ?
C8 C9 C10 O3 159.4(15) . . . . ?
C11 C9 C10 O3 -18(2) . . . . ?
C8 C9 C11 C12 -1(2) . . . . ?
C10 C9 C11 C12 176.2(15) . . . . ?
C9 C11 C12 C6 2(2) . . . . ?
C9 C11 C12 C13 176.6(14) . . . . ?
C7 C6 C12 C11 -3(2) . . . . ?
C5 C6 C12 C11 178.2(12) . . . . ?
C7 C6 C12 C13 -177.8(14) . . . . ?
C5 C6 C12 C13 3.2(16) . . . . ?
C11 C12 C13 C14 -179.1(13) . . . . ?
C6 C12 C13 C14 -4.4(15) . . . . ?
C4 C5 C14 C15 3(2) . . . . ?
C6 C5 C14 C15 179.1(12) . . . . ?
C4 C5 C14 C13 -179.1(12) . . . . ?
C6 C5 C14 C13 -2.7(15) . . . . ?
C12 C13 C14 C15 -177.7(13) . . . . ?
C12 C13 C14 C5 4.3(15) . . . . ?
C3 C2 C15 C14 -0.4(18) . . . . ?
C1 C2 C15 C14 -178.0(11) . . . . ?
C5 C14 C15 C2 -0.7(18) . . . . ?
C13 C14 C15 C2 -178.6(13) . . . . ?
O5 C16 C17 C30 -170.1(12) . . . . ?
O6 C16 C17 C30 6.9(18) . . . . ?
O5 C16 C17 C18 14.1(18) . . . . ?
O6 C16 C17 C18 -168.9(12) . . . . ?
C30 C17 C18 C19 2(2) . . . . ?
C16 C17 C18 C19 177.8(13) . . . . ?
C17 C18 C19 C20 2(2) . . . . ?
C18 C19 C20 C21 177.2(15) . . . . ?
C18 C19 C20 C29 -4(2) . . . . ?
C19 C20 C21 C27 177.9(15) . . . . ?
C29 C20 C21 C27 -0.6(15) . . . . ?
C19 C20 C21 C22 -4(3) . . . . ?
C29 C20 C21 C22 177.1(13) . . . . ?
C27 C21 C22 C23 0(2) . . . . ?
C20 C21 C22 C23 -177.7(13) . . . . ?
C21 C22 C23 C24 -3(2) . . . . ?
C22 C23 C24 C26 5(2) . . . . ?
C22 C23 C24 C25 -175.7(14) . . . . ?
C23 C24 C25 O8 157.8(15) . . . . ?
C26 C24 C25 O8 -22(2) . . . . ?
C23 C24 C25 O7 -22.1(19) . . . . ?
C26 C24 C25 O7 157.7(13) . . . . ?
C23 C24 C25 Zn1 127(4) . . . 35 ?
C26 C24 C25 Zn1 -54(4) . . . 35 ?
C23 C24 C26 C27 -2(2) . . . . ?
C25 C24 C26 C27 178.5(12) . . . . ?
C24 C26 C27 C21 -2.0(18) . . . . ?
C24 C26 C27 C28 178.0(12) . . . . ?
C22 C21 C27 C26 3.0(19) . . . . ?
C20 C21 C27 C26 -179.2(11) . . . . ?
C22 C21 C27 C28 -176.9(12) . . . . ?
C20 C21 C27 C28 0.9(15) . . . . ?
C26 C27 C28 C29 179.3(12) . . . . ?
C21 C27 C28 C29 -0.7(13) . . . . ?
C19 C20 C29 C30 2(2) . . . . ?
C21 C20 C29 C30 -178.8(12) . . . . ?
C19 C20 C29 C28 -178.6(13) . . . . ?
C21 C20 C29 C28 0.1(14) . . . . ?
C27 C28 C29 C30 179.1(13) . . . . ?
C27 C28 C29 C20 0.3(13) . . . . ?
C18 C17 C30 C29 -4(2) . . . . ?
C16 C17 C30 C29 -179.7(11) . . . . ?
C20 C29 C30 C17 1.8(19) . . . . ?
C28 C29 C30 C17 -176.9(12) . . . . ?
O2 C1 O1 Zn1 1(2) . . . . ?
C2 C1 O1 Zn1 -178.1(8) . . . . ?
O1 C1 O2 Zn2 5.6(18) . . . . ?
C2 C1 O2 Zn2 -175.8(8) . . . . ?
O4 C10 O3 Zn2 13(2) . . . 28_665 ?
C9 C10 O3 Zn2 -166.7(10) . . . 28_665 ?
O3 C10 O4 Zn4 -4(4) . . . 28_665 ?
C9 C10 O4 Zn4 175.4(19) . . . 28_665 ?
O6 C16 O5 Zn1 7.0(18) . . . . ?
C17 C16 O5 Zn1 -176.4(8) . . . . ?
O5 C16 O6 Zn2 2.0(18) . . . . ?
C17 C16 O6 Zn2 -174.7(8) . . . . ?
O8 C25 O7 Zn3 -7(3) . . . 34_655 ?
C24 C25 O7 Zn3 172.6(15) . . . 34_655 ?
Zn1 C25 O7 Zn3 3(2) 35 . . 34_655 ?
O7 C25 O8 Zn1 15(2) . . . 35 ?
C24 C25 O8 Zn1 -164.6(10) . . . 35 ?

loop_
_platon_squeeze_void_nr
_platon_squeeze_void_average_x
_platon_squeeze_void_average_y
_platon_squeeze_void_average_z
_platon_squeeze_void_volume
_platon_squeeze_void_count_electrons
_platon_squeeze_void_content
1 0.000 0.000 0.000 30 -5 ' '
2 -0.010 0.413 0.001 12014 3395 ' '
3 0.000 0.000 0.500 30 -5 ' '
4 0.333 0.667 0.167 29 -5 ' '
5 0.333 0.667 0.667 29 -5 ' '
6 0.667 0.333 0.333 29 -5 ' '
7 0.667 0.333 0.833 29 -5 ' '
